data_7106131
loop_
_publ_author_name
'Xiaobing Wang'
'Jing Huang'
'Shenglin Xiang'
'Yu Liu'
'Jianyong Zhang'
'Andreas Eichhofer'
'Dieter Fenske'
'Shi Bai'
'Cheng-Yong Su'

_publ_section_title
;
 Discrete Ag6L6 coordination nanotubular structures based on a T-shaped
 pyridyl diphosphine
;
_journal_name_full Chem.Commun.
_journal_page_first 3849
_journal_page_last 3851
_journal_paper_doi 10.1039/c0cc05235c
_journal_volume 47
_journal_year 2011
_chemical_formula_sum 'C50 H42 Ag2 Cl3 N O6 P2 S2'
_chemical_formula_weight 1201.00
_chemical_name_systematic ?
_space_group_IT_number 14
_symmetry_cell_setting monoclinic
_symmetry_space_group_name_Hall '-P 2yn'
_symmetry_space_group_name_H-M 'P 1 21/n 1'
_atom_sites_solution_hydrogens geom
_atom_sites_solution_primary direct
_atom_sites_solution_secondary difmap
_audit_creation_method SHELXL-97
_cell_angle_alpha 90.00
_cell_angle_beta 103.775(5)
_cell_angle_gamma 90.00
_cell_formula_units_Z 4
_cell_length_a 10.6348(5)
_cell_length_b 24.7251(11)
_cell_length_c 19.4535(10)
_cell_measurement_reflns_used 4376
_cell_measurement_temperature 150(2)
_cell_measurement_theta_max 62.5171
_cell_measurement_theta_min 2.3355
_cell_volume 4968.1(4)
_computing_cell_refinement
;
CrysAlis RED, Oxford Diffraction Ltd.,
Version 1.171.32.29 (release 10-06-2008 CrysAlis171 .NET)
(compiled Jun 10 2008,16:49:55)
;
_computing_data_collection
;
CrysAlis CCD, Oxford Diffraction Ltd.,
Version 1.171.32.29 (release 10-06-2008 CrysAlis171 .NET)
(compiled Jun 10 2008,16:49:55)
;
_computing_data_reduction
;
CrysAlis RED, Oxford Diffraction Ltd.,
Version 1.171.32.29 (release 10-06-2008 CrysAlis171 .NET)
(compiled Jun 10 2008,16:49:55)
;
_computing_structure_refinement 'SHELXL-97 (Sheldrick, 1997)'
_computing_structure_solution 'SHELXS-97 (Sheldrick, 1990)'
_diffrn_ambient_temperature 150(2)
_diffrn_detector_area_resol_mean 16.0855
_diffrn_measured_fraction_theta_full 0.944
_diffrn_measured_fraction_theta_max 0.944
_diffrn_measurement_device_type 'Oxford Germin S Ultra'
_diffrn_measurement_method \w
_diffrn_radiation_monochromator mirror
_diffrn_radiation_source 'Ultra (Cu) X-ray Source'
_diffrn_radiation_type CuK\a
_diffrn_radiation_wavelength 1.54178
_diffrn_reflns_av_R_equivalents 0.0767
_diffrn_reflns_av_sigmaI/netI 0.0878
_diffrn_reflns_limit_h_max 11
_diffrn_reflns_limit_h_min -12
_diffrn_reflns_limit_k_max 23
_diffrn_reflns_limit_k_min -28
_diffrn_reflns_limit_l_max 22
_diffrn_reflns_limit_l_min -15
_diffrn_reflns_number 13858
_diffrn_reflns_theta_full 62.60
_diffrn_reflns_theta_max 62.60
_diffrn_reflns_theta_min 2.94
_exptl_absorpt_coefficient_mu 9.608
_exptl_absorpt_correction_T_max 0.2766
_exptl_absorpt_correction_T_min 0.1974
_exptl_absorpt_correction_type multi-scan
_exptl_absorpt_process_details
;
CrysAlis RED, Oxford Diffraction Ltd.,
Version 1.171.32.29 (release 10-06-2008 CrysAlis171 .NET)
(compiled Jun 10 2008,16:49:55)
Empirical absorption correction using spherical harmonics,
implemented in SCALE3 ABSPACK scaling algorithm.
;
_exptl_crystal_colour colourless
_exptl_crystal_density_diffrn 1.606
_exptl_crystal_density_method 'not measured'
_exptl_crystal_description block
_exptl_crystal_F_000 2416
_exptl_crystal_size_max 0.25
_exptl_crystal_size_mid 0.20
_exptl_crystal_size_min 0.18
_refine_diff_density_max 0.959
_refine_diff_density_min -1.225
_refine_diff_density_rms 0.134
_refine_ls_extinction_method none
_refine_ls_goodness_of_fit_ref 1.088
_refine_ls_hydrogen_treatment constr
_refine_ls_matrix_type full
_refine_ls_number_parameters 595
_refine_ls_number_reflns 7505
_refine_ls_number_restraints 6
_refine_ls_restrained_S_all 1.089
_refine_ls_R_factor_all 0.0831
_refine_ls_R_factor_gt 0.0550
_refine_ls_shift/su_max 0.001
_refine_ls_shift/su_mean 0.000
_refine_ls_structure_factor_coef Fsqd
_refine_ls_weighting_details 'calc w=1/[\s^2^(Fo^2^)+(0.1000P)^2^+0.0000P] where P=(Fo^2^+2Fc^2^)/3'
_refine_ls_weighting_scheme calc
_refine_ls_wR_factor_gt 0.1651
_refine_ls_wR_factor_ref 0.1789
_reflns_number_gt 5254
_reflns_number_total 7505
_reflns_threshold_expression >2sigma(I)
_cod_data_source_file c0cc05235c.txt
_cod_data_source_block Ag-OTS
_cod_original_sg_symbol_H-M P2(1)/n
_cod_database_code 7106131

loop_
_symmetry_equiv_pos_as_xyz
'x, y, z'
'-x+1/2, y+1/2, -z+1/2'
'-x, -y, -z'
'x-1/2, -y-1/2, z-1/2'

loop_
_atom_site_label
_atom_site_type_symbol
_atom_site_fract_x
_atom_site_fract_y
_atom_site_fract_z
_atom_site_U_iso_or_equiv
_atom_site_adp_type
_atom_site_occupancy
_atom_site_symmetry_multiplicity
_atom_site_calc_flag
_atom_site_refinement_flags
_atom_site_disorder_assembly
_atom_site_disorder_group
Ag1 Ag 0.41307(5) 0.05944(2) 0.53240(3) 0.02928(18) Uani 1 1 d . . .
Ag2 Ag 0.13090(7) 0.04141(3) 0.95015(4) 0.0449(2) Uani 1 1 d . . .
Cl1 Cl 0.8421(4) 0.24460(15) 0.5704(2) 0.1021(13) Uani 1 1 d . . .
Cl2 Cl 1.0027(4) 0.15079(15) 0.5946(2) 0.1067(14) Uani 1 1 d . . .
Cl3 Cl 0.9240(4) 0.19384(13) 0.4545(2) 0.0866(10) Uani 1 1 d . . .
S1 S 0.0077(2) 0.07575(9) 1.07206(13) 0.0463(6) Uani 1 1 d . . .
S2 S 0.62000(18) 0.08443(8) 0.43717(11) 0.0305(4) Uani 1 1 d . . .
P1 P 0.22508(19) 0.09812(8) 0.87915(11) 0.0304(5) Uani 1 1 d . . .
P2 P 0.43628(17) 0.10290(8) 0.64233(10) 0.0257(4) Uani 1 1 d . . .
O1 O -0.1114(8) 0.0505(3) 1.0817(4) 0.069(2) Uani 1 1 d . . .
O2 O -0.0125(6) 0.1137(3) 1.0138(3) 0.0507(16) Uani 1 1 d . . .
O3 O 0.1059(8) 0.0355(3) 1.0666(4) 0.0614(19) Uani 1 1 d . . .
O4 O 0.7560(5) 0.0735(3) 0.4621(3) 0.0453(15) Uani 1 1 d . . .
O5 O 0.5393(5) 0.0394(2) 0.4517(3) 0.0354(13) Uani 1 1 d . . .
O6 O 0.5796(6) 0.1348(2) 0.4628(3) 0.0407(14) Uani 1 1 d . . .
N1 N -0.2325(6) -0.0419(3) 0.5559(4) 0.0283(15) Uani 1 1 d . . .
C1 C -0.2402(8) -0.0044(3) 0.6053(4) 0.0327(18) Uani 1 1 d . . .
H1A H -0.3232 0.0052 0.6117 0.039 Uiso 1 1 calc R . .
C2 C -0.1316(7) 0.0206(3) 0.6471(4) 0.0280(17) Uani 1 1 d . . .
H2A H -0.1404 0.0464 0.6819 0.034 Uiso 1 1 calc R . .
C3 C -0.0091(7) 0.0072(3) 0.6373(4) 0.0293(17) Uani 1 1 d . . .
C4 C -0.0025(7) -0.0310(3) 0.5860(4) 0.0270(17) Uani 1 1 d . . .
H4A H 0.0786 -0.0411 0.5774 0.032 Uiso 1 1 calc R . .
C5 C -0.1155(7) -0.0540(3) 0.5479(4) 0.0298(18) Uani 1 1 d . . .
H5A H -0.1091 -0.0804 0.5134 0.036 Uiso 1 1 calc R . .
C6 C 0.1093(7) 0.0341(3) 0.6806(4) 0.0257(16) Uani 1 1 d . . .
C7 C 0.1174(7) 0.0474(3) 0.7514(4) 0.0265(17) Uani 1 1 d . . .
H7A H 0.0488 0.0381 0.7728 0.032 Uiso 1 1 calc R . .
C8 C 0.2257(7) 0.0743(3) 0.7905(4) 0.0251(16) Uani 1 1 d . . .
C9 C 0.3250(7) 0.0878(3) 0.7596(4) 0.0266(17) Uani 1 1 d . . .
H9A H 0.3998 0.1052 0.7872 0.032 Uiso 1 1 calc R . .
C10 C 0.3180(6) 0.0764(3) 0.6880(4) 0.0239(16) Uani 1 1 d . . .
C11 C 0.2093(7) 0.0481(3) 0.6495(4) 0.0248(16) Uani 1 1 d . . .
H11A H 0.2043 0.0385 0.6017 0.030 Uiso 1 1 calc R . .
C12 C 0.1515(7) 0.1651(3) 0.8619(5) 0.036(2) Uani 1 1 d . . .
C13 C 0.1323(8) 0.1893(3) 0.7940(5) 0.042(2) Uani 1 1 d . . .
H13A H 0.1549 0.1707 0.7560 0.051 Uiso 1 1 calc R . .
C14 C 0.0798(9) 0.2408(4) 0.7846(6) 0.052(2) Uani 1 1 d . . .
H14A H 0.0658 0.2574 0.7393 0.062 Uiso 1 1 calc R . .
C15 C 0.0476(9) 0.2684(4) 0.8391(6) 0.050(3) Uani 1 1 d . . .
H15A H 0.0132 0.3040 0.8321 0.061 Uiso 1 1 calc R . .
C16 C 0.0658(9) 0.2439(4) 0.9041(6) 0.054(3) Uani 1 1 d . . .
H16A H 0.0430 0.2628 0.9418 0.065 Uiso 1 1 calc R . .
C17 C 0.1170(9) 0.1919(4) 0.9158(5) 0.045(2) Uani 1 1 d . . .
H17A H 0.1277 0.1753 0.9609 0.054 Uiso 1 1 calc R . .
C18 C 0.3970(8) 0.1099(4) 0.9162(4) 0.0352(19) Uani 1 1 d . . .
C19 C 0.4754(8) 0.0643(4) 0.9331(5) 0.045(2) Uani 1 1 d . . .
H19A H 0.4385 0.0291 0.9296 0.053 Uiso 1 1 calc R . .
C20 C 0.6092(9) 0.0712(5) 0.9554(5) 0.054(3) Uani 1 1 d . . .
H20A H 0.6640 0.0406 0.9671 0.064 Uiso 1 1 calc R . .
C21 C 0.6619(9) 0.1223(5) 0.9606(6) 0.058(3) Uani 1 1 d . . .
H21A H 0.7533 0.1267 0.9744 0.069 Uiso 1 1 calc R . .
C22 C 0.5833(9) 0.1671(5) 0.9460(6) 0.061(3) Uani 1 1 d . . .
H22A H 0.6202 0.2023 0.9515 0.073 Uiso 1 1 calc R . .
C23 C 0.4513(9) 0.1611(4) 0.9234(6) 0.051(2) Uani 1 1 d . . .
H23A H 0.3973 0.1921 0.9127 0.061 Uiso 1 1 calc R . .
C24 C 0.3969(7) 0.1745(3) 0.6311(5) 0.0332(19) Uani 1 1 d . . .
C25 C 0.3920(9) 0.1982(4) 0.5663(5) 0.043(2) Uani 1 1 d . . .
H25A H 0.4105 0.1772 0.5291 0.051 Uiso 1 1 calc R . .
C26 C 0.3601(9) 0.2530(4) 0.5550(5) 0.051(2) Uani 1 1 d . . .
H26A H 0.3583 0.2691 0.5104 0.061 Uiso 1 1 calc R . .
C27 C 0.3314(9) 0.2834(4) 0.6084(6) 0.048(2) Uani 1 1 d . . .
H27A H 0.3074 0.3202 0.6004 0.058 Uiso 1 1 calc R . .
C28 C 0.3372(9) 0.2607(3) 0.6728(5) 0.046(2) Uani 1 1 d . . .
H28A H 0.3170 0.2819 0.7094 0.056 Uiso 1 1 calc R . .
C29 C 0.3724(9) 0.2069(3) 0.6854(5) 0.044(2) Uani 1 1 d . . .
H29A H 0.3799 0.1920 0.7312 0.052 Uiso 1 1 calc R . .
C30 C 0.5872(7) 0.1006(3) 0.7104(4) 0.0309(18) Uani 1 1 d . . .
C31 C 0.6186(8) 0.0543(3) 0.7507(4) 0.0342(19) Uani 1 1 d . . .
H31A H 0.5617 0.0241 0.7421 0.041 Uiso 1 1 calc R . .
C32 C 0.7335(9) 0.0512(4) 0.8040(5) 0.047(2) Uani 1 1 d . . .
H32A H 0.7546 0.0195 0.8318 0.056 Uiso 1 1 calc R . .
C33 C 0.8152(9) 0.0954(4) 0.8150(5) 0.052(3) Uani 1 1 d . . .
H33A H 0.8925 0.0943 0.8516 0.062 Uiso 1 1 calc R . .
C34 C 0.7864(9) 0.1409(4) 0.7741(6) 0.060(3) Uani 1 1 d . . .
H34A H 0.8450 0.1705 0.7819 0.072 Uiso 1 1 calc R . .
C35 C 0.6727(8) 0.1445(4) 0.7213(6) 0.051(3) Uani 1 1 d . . .
H35A H 0.6535 0.1762 0.6932 0.061 Uiso 1 1 calc R . .
C36 C 0.4921(18) 0.1003(6) 0.1156(7) 0.109(5) Uani 1 1 d U . .
H36A H 0.3978 0.0980 0.0985 0.164 Uiso 1 1 calc R . .
H36B H 0.5325 0.0705 0.0954 0.164 Uiso 1 1 calc R . .
H36C H 0.5225 0.1349 0.1011 0.164 Uiso 1 1 calc R . .
C37 C 0.5290(14) 0.0961(5) 0.1973(6) 0.069(3) Uani 1 1 d . . .
C38 C 0.4326(12) 0.0898(4) 0.2319(5) 0.061(3) Uani 1 1 d . . .
H38A H 0.3452 0.0881 0.2055 0.073 Uiso 1 1 calc R . .
C39 C 0.4604(9) 0.0860(4) 0.3051(5) 0.044(2) Uani 1 1 d . . .
H39A H 0.3919 0.0824 0.3284 0.052 Uiso 1 1 calc R . .
C40 C 0.5875(8) 0.0874(3) 0.3446(5) 0.036(2) Uani 1 1 d . . .
C41 C 0.6851(10) 0.0938(4) 0.3089(5) 0.054(3) Uani 1 1 d . . .
H41A H 0.7727 0.0957 0.3349 0.065 Uiso 1 1 calc R . .
C42 C 0.6560(14) 0.0975(5) 0.2357(7) 0.078(4) Uani 1 1 d . . .
H42A H 0.7239 0.1010 0.2119 0.094 Uiso 1 1 calc R . .
C43 C 0.2030(12) 0.2044(6) 1.3428(7) 0.083(4) Uani 1 1 d . . .
H43A H 0.2499 0.2366 1.3334 0.124 Uiso 1 1 calc R . .
H43B H 0.2605 0.1819 1.3784 0.124 Uiso 1 1 calc R . .
H43C H 0.1279 0.2154 1.3605 0.124 Uiso 1 1 calc R . .
C44 C 0.1577(10) 0.1724(4) 1.2752(6) 0.057(3) Uani 1 1 d . . .
C45 C 0.0879(9) 0.1244(4) 1.2755(5) 0.052(2) Uani 1 1 d . . .
H45A H 0.0708 0.1117 1.3185 0.062 Uiso 1 1 calc R . .
C46 C 0.0432(9) 0.0951(4) 1.2135(5) 0.050(2) Uani 1 1 d . . .
H46A H -0.0041 0.0626 1.2144 0.060 Uiso 1 1 calc R . .
C47 C 0.0675(8) 0.1131(3) 1.1507(5) 0.040(2) Uani 1 1 d . . .
C48 C 0.1356(9) 0.1609(4) 1.1501(5) 0.046(2) Uani 1 1 d . . .
H48A H 0.1515 0.1739 1.1070 0.056 Uiso 1 1 calc R . .
C49 C 0.1803(10) 0.1896(4) 1.2121(6) 0.053(3) Uani 1 1 d . . .
H49A H 0.2278 0.2220 1.2110 0.064 Uiso 1 1 calc R . .
C50 C 0.8799(9) 0.1838(4) 0.5355(6) 0.052(3) Uani 1 1 d . . .
H50A H 0.8012 0.1602 0.5264 0.063 Uiso 1 1 calc R . .

loop_
_atom_site_aniso_label
_atom_site_aniso_U_11
_atom_site_aniso_U_22
_atom_site_aniso_U_33
_atom_site_aniso_U_23
_atom_site_aniso_U_13
_atom_site_aniso_U_12
Ag1 0.0265(3) 0.0332(3) 0.0273(3) -0.0055(2) 0.0049(2) -0.0039(2)
Ag2 0.0532(4) 0.0443(4) 0.0384(4) 0.0057(3) 0.0133(3) 0.0002(3)
Cl1 0.123(3) 0.085(2) 0.087(2) -0.018(2) 0.004(2) 0.051(2)
Cl2 0.132(3) 0.085(2) 0.080(2) -0.0009(19) -0.022(2) 0.050(2)
Cl3 0.119(3) 0.0600(17) 0.090(2) 0.0137(16) 0.044(2) 0.0010(17)
S1 0.0573(14) 0.0400(12) 0.0422(14) 0.0001(10) 0.0130(11) -0.0030(10)
S2 0.0310(10) 0.0285(9) 0.0343(11) 0.0019(8) 0.0124(9) -0.0009(8)
P1 0.0323(10) 0.0333(10) 0.0247(11) -0.0044(8) 0.0046(9) 0.0003(8)
P2 0.0225(9) 0.0276(10) 0.0250(11) -0.0029(8) 0.0017(8) -0.0034(8)
O1 0.079(5) 0.073(5) 0.057(5) -0.015(4) 0.021(4) -0.034(4)
O2 0.055(4) 0.049(4) 0.046(4) 0.011(3) 0.008(3) 0.007(3)
O3 0.091(5) 0.054(4) 0.038(4) 0.009(3) 0.015(4) 0.021(4)
O4 0.032(3) 0.060(4) 0.044(4) 0.000(3) 0.009(3) -0.002(3)
O5 0.040(3) 0.032(3) 0.037(3) 0.007(2) 0.014(3) 0.006(2)
O6 0.058(4) 0.028(3) 0.040(4) -0.001(3) 0.019(3) -0.001(3)
N1 0.020(3) 0.032(3) 0.033(4) 0.000(3) 0.005(3) -0.005(3)
C1 0.030(4) 0.034(4) 0.034(5) -0.004(4) 0.006(4) -0.002(3)
C2 0.026(4) 0.033(4) 0.024(4) -0.005(3) 0.003(3) 0.000(3)
C3 0.025(4) 0.035(4) 0.027(4) -0.002(3) 0.004(3) -0.001(3)
C4 0.028(4) 0.035(4) 0.017(4) -0.002(3) 0.002(3) -0.001(3)
C5 0.041(5) 0.028(4) 0.020(4) -0.005(3) 0.006(4) -0.003(3)
C6 0.021(4) 0.031(4) 0.024(4) -0.002(3) 0.003(3) 0.001(3)
C7 0.023(4) 0.030(4) 0.022(4) 0.000(3) -0.002(3) -0.003(3)
C8 0.027(4) 0.027(4) 0.021(4) 0.000(3) 0.004(3) 0.004(3)
C9 0.028(4) 0.021(4) 0.028(4) -0.002(3) -0.001(3) -0.001(3)
C10 0.020(4) 0.027(4) 0.022(4) 0.001(3) 0.001(3) 0.001(3)
C11 0.027(4) 0.031(4) 0.016(4) 0.001(3) 0.004(3) 0.000(3)
C12 0.030(4) 0.035(4) 0.040(5) -0.012(4) 0.006(4) -0.008(4)
C13 0.049(5) 0.036(5) 0.041(6) 0.004(4) 0.008(4) 0.003(4)
C14 0.052(6) 0.040(5) 0.061(7) 0.001(5) 0.010(5) 0.005(4)
C15 0.046(5) 0.031(5) 0.075(8) -0.002(5) 0.014(5) -0.002(4)
C16 0.056(6) 0.036(5) 0.075(8) -0.017(5) 0.024(6) -0.008(4)
C17 0.050(5) 0.040(5) 0.044(6) -0.013(4) 0.009(5) -0.005(4)
C18 0.032(4) 0.051(5) 0.022(4) -0.006(4) 0.004(3) -0.001(4)
C19 0.043(5) 0.058(6) 0.031(5) -0.005(4) 0.005(4) 0.007(4)
C20 0.041(5) 0.075(7) 0.035(6) -0.006(5) -0.010(4) 0.018(5)
C21 0.030(5) 0.089(8) 0.046(6) -0.012(6) -0.006(4) -0.005(5)
C22 0.037(5) 0.069(7) 0.070(8) -0.017(6) -0.001(5) -0.011(5)
C23 0.044(5) 0.041(5) 0.064(7) -0.013(5) 0.004(5) 0.000(4)
C24 0.024(4) 0.027(4) 0.049(6) 0.007(4) 0.010(4) -0.001(3)
C25 0.056(6) 0.036(5) 0.036(5) 0.004(4) 0.011(4) 0.008(4)
C26 0.057(6) 0.049(6) 0.045(6) 0.021(5) 0.012(5) 0.013(5)
C27 0.047(5) 0.035(5) 0.065(7) 0.012(5) 0.016(5) 0.012(4)
C28 0.059(6) 0.030(5) 0.050(6) -0.008(4) 0.012(5) -0.001(4)
C29 0.058(6) 0.034(5) 0.040(5) 0.002(4) 0.013(5) 0.001(4)
C30 0.027(4) 0.032(4) 0.033(5) -0.008(4) 0.005(4) -0.003(3)
C31 0.034(4) 0.039(5) 0.028(5) 0.003(4) 0.004(4) -0.001(4)
C32 0.043(5) 0.065(7) 0.034(5) 0.005(5) 0.009(4) 0.018(5)
C33 0.034(5) 0.078(7) 0.035(6) -0.015(5) -0.009(4) 0.013(5)
C34 0.039(5) 0.058(7) 0.077(8) -0.024(6) 0.000(5) -0.007(5)
C35 0.032(5) 0.041(5) 0.069(7) -0.002(5) -0.008(5) -0.004(4)
C36 0.176(13) 0.106(10) 0.038(7) 0.006(7) 0.012(8) 0.031(10)
C37 0.114(10) 0.052(6) 0.042(6) 0.001(5) 0.019(7) 0.015(7)
C38 0.087(8) 0.044(6) 0.035(6) 0.006(5) -0.017(6) -0.002(5)
C39 0.049(5) 0.038(5) 0.044(6) 0.000(4) 0.011(5) -0.005(4)
C40 0.042(5) 0.028(4) 0.040(5) 0.004(4) 0.013(4) 0.005(4)
C41 0.055(6) 0.068(7) 0.048(6) 0.017(5) 0.030(5) 0.017(5)
C42 0.100(10) 0.088(9) 0.061(8) 0.028(7) 0.046(8) 0.036(8)
C43 0.082(8) 0.104(10) 0.064(8) -0.035(8) 0.022(7) -0.035(8)
C44 0.053(6) 0.057(6) 0.059(7) -0.008(5) 0.012(5) -0.007(5)
C45 0.060(6) 0.059(6) 0.036(6) 0.006(5) 0.012(5) -0.009(5)
C46 0.054(6) 0.045(5) 0.052(6) 0.009(5) 0.012(5) -0.007(5)
C47 0.046(5) 0.035(5) 0.038(5) -0.002(4) 0.005(4) -0.001(4)
C48 0.056(6) 0.045(5) 0.038(5) -0.001(4) 0.012(5) -0.007(5)
C49 0.060(6) 0.038(5) 0.067(7) -0.003(5) 0.025(6) -0.005(5)
C50 0.044(5) 0.052(6) 0.055(7) 0.004(5) 0.000(5) -0.003(4)

loop_
_atom_type_symbol
_atom_type_description
_atom_type_scat_dispersion_real
_atom_type_scat_dispersion_imag
_atom_type_scat_source
C C 0.0181 0.0091 'International Tables Vol C Tables 4.2.6.8 and 6.1.1.4'
N N 0.0311 0.0180 'International Tables Vol C Tables 4.2.6.8 and 6.1.1.4'
O O 0.0492 0.0322 'International Tables Vol C Tables 4.2.6.8 and 6.1.1.4'
P P 0.2955 0.4335 'International Tables Vol C Tables 4.2.6.8 and 6.1.1.4'
S S 0.3331 0.5567 'International Tables Vol C Tables 4.2.6.8 and 6.1.1.4'
Cl Cl 0.3639 0.7018 'International Tables Vol C Tables 4.2.6.8 and 6.1.1.4'
Ag Ag 0.1306 4.2820 'International Tables Vol C Tables 4.2.6.8 and 6.1.1.4'
H H 0.0000 0.0000 'International Tables Vol C Tables 4.2.6.8 and 6.1.1.4'

loop_
_geom_angle_atom_site_label_1
_geom_angle_atom_site_label_2
_geom_angle_atom_site_label_3
_geom_angle
_geom_angle_site_symmetry_1
_geom_angle_site_symmetry_3
_geom_angle_publ_flag
N1 Ag1 O5 88.2(2) 3_556 . ?
N1 Ag1 P2 130.93(17) 3_556 . ?
O5 Ag1 P2 138.67(15) . . ?
N1 Ag1 O5 91.0(2) 3_556 3_656 ?
O5 Ag1 O5 75.3(2) . 3_656 ?
P2 Ag1 O5 111.06(14) . 3_656 ?
O3 Ag2 O1 99.8(3) . 3_557 ?
O3 Ag2 P1 140.0(2) . . ?
O1 Ag2 P1 116.4(2) 3_557 . ?
O2 S1 O1 113.9(5) . . ?
O2 S1 O3 111.1(4) . . ?
O1 S1 O3 111.9(5) . . ?
O2 S1 C47 107.1(4) . . ?
O1 S1 C47 104.8(4) . . ?
O3 S1 C47 107.6(4) . . ?
O4 S2 O6 113.7(4) . . ?
O4 S2 O5 112.3(4) . . ?
O6 S2 O5 110.5(3) . . ?
O4 S2 C40 106.9(4) . . ?
O6 S2 C40 108.4(4) . . ?
O5 S2 C40 104.3(4) . . ?
C18 P1 C8 101.3(4) . . ?
C18 P1 C12 105.9(4) . . ?
C8 P1 C12 102.5(4) . . ?
C18 P1 Ag2 113.0(3) . . ?
C8 P1 Ag2 117.4(3) . . ?
C12 P1 Ag2 115.1(3) . . ?
C24 P2 C30 104.8(4) . . ?
C24 P2 C10 104.0(3) . . ?
C30 P2 C10 103.0(4) . . ?
C24 P2 Ag1 111.3(3) . . ?
C30 P2 Ag1 122.0(3) . . ?
C10 P2 Ag1 110.1(2) . . ?
S1 O1 Ag2 113.8(5) . 3_557 ?
S1 O3 Ag2 105.9(4) . . ?
S2 O5 Ag1 114.9(3) . . ?
S2 O5 Ag1 130.7(3) . 3_656 ?
Ag1 O5 Ag1 104.7(2) . 3_656 ?
C5 N1 C1 117.1(6) . . ?
C5 N1 Ag1 120.8(5) . 3_556 ?
C1 N1 Ag1 118.7(5) . 3_556 ?
N1 C1 C2 122.6(7) . . ?
N1 C1 H1A 118.7 . . ?
C2 C1 H1A 118.7 . . ?
C1 C2 C3 119.0(7) . . ?
C1 C2 H2A 120.5 . . ?
C3 C2 H2A 120.5 . . ?
C4 C3 C2 117.8(7) . . ?
C4 C3 C6 121.8(7) . . ?
C2 C3 C6 120.3(7) . . ?
C5 C4 C3 118.8(7) . . ?
C5 C4 H4A 120.6 . . ?
C3 C4 H4A 120.6 . . ?
N1 C5 C4 124.6(7) . . ?
N1 C5 H5A 117.7 . . ?
C4 C5 H5A 117.7 . . ?
C11 C6 C7 119.7(7) . . ?
C11 C6 C3 119.8(7) . . ?
C7 C6 C3 120.4(7) . . ?
C8 C7 C6 120.0(7) . . ?
C8 C7 H7A 120.0 . . ?
C6 C7 H7A 120.0 . . ?
C9 C8 C7 120.0(7) . . ?
C9 C8 P1 120.7(6) . . ?
C7 C8 P1 118.9(6) . . ?
C8 C9 C10 121.3(7) . . ?
C8 C9 H9A 119.4 . . ?
C10 C9 H9A 119.4 . . ?
C11 C10 C9 118.1(7) . . ?
C11 C10 P2 119.6(6) . . ?
C9 C10 P2 122.0(5) . . ?
C6 C11 C10 120.8(7) . . ?
C6 C11 H11A 119.6 . . ?
C10 C11 H11A 119.6 . . ?
C17 C12 C13 120.3(8) . . ?
C17 C12 P1 118.7(7) . . ?
C13 C12 P1 120.9(7) . . ?
C14 C13 C12 118.5(9) . . ?
C14 C13 H13A 120.8 . . ?
C12 C13 H13A 120.8 . . ?
C15 C14 C13 121.4(10) . . ?
C15 C14 H14A 119.3 . . ?
C13 C14 H14A 119.3 . . ?
C14 C15 C16 119.1(9) . . ?
C14 C15 H15A 120.5 . . ?
C16 C15 H15A 120.5 . . ?
C15 C16 C17 121.5(10) . . ?
C15 C16 H16A 119.3 . . ?
C17 C16 H16A 119.3 . . ?
C12 C17 C16 119.2(10) . . ?
C12 C17 H17A 120.4 . . ?
C16 C17 H17A 120.4 . . ?
C23 C18 C19 120.2(8) . . ?
C23 C18 P1 122.8(7) . . ?
C19 C18 P1 116.9(7) . . ?
C18 C19 C20 118.8(9) . . ?
C18 C19 H19A 120.6 . . ?
C20 C19 H19A 120.6 . . ?
C21 C20 C19 120.2(9) . . ?
C21 C20 H20A 119.9 . . ?
C19 C20 H20A 119.9 . . ?
C20 C21 C22 120.4(9) . . ?
C20 C21 H21A 119.8 . . ?
C22 C21 H21A 119.8 . . ?
C23 C22 C21 120.2(10) . . ?
C23 C22 H22A 119.9 . . ?
C21 C22 H22A 119.9 . . ?
C22 C23 C18 120.1(9) . . ?
C22 C23 H23A 120.0 . . ?
C18 C23 H23A 120.0 . . ?
C25 C24 C29 118.3(8) . . ?
C25 C24 P2 118.7(7) . . ?
C29 C24 P2 123.0(7) . . ?
C24 C25 C26 120.6(9) . . ?
C24 C25 H25A 119.7 . . ?
C26 C25 H25A 119.7 . . ?
C27 C26 C25 119.9(9) . . ?
C27 C26 H26A 120.1 . . ?
C25 C26 H26A 120.1 . . ?
C28 C27 C26 120.1(9) . . ?
C28 C27 H27A 119.9 . . ?
C26 C27 H27A 119.9 . . ?
C27 C28 C29 120.6(9) . . ?
C27 C28 H28A 119.7 . . ?
C29 C28 H28A 119.7 . . ?
C28 C29 C24 120.3(9) . . ?
C28 C29 H29A 119.8 . . ?
C24 C29 H29A 119.8 . . ?
C31 C30 C35 119.7(8) . . ?
C31 C30 P2 119.3(6) . . ?
C35 C30 P2 121.0(7) . . ?
C30 C31 C32 120.8(8) . . ?
C30 C31 H31A 119.6 . . ?
C32 C31 H31A 119.6 . . ?
C33 C32 C31 118.5(9) . . ?
C33 C32 H32A 120.7 . . ?
C31 C32 H32A 120.7 . . ?
C34 C33 C32 120.9(9) . . ?
C34 C33 H33A 119.6 . . ?
C32 C33 H33A 119.6 . . ?
C33 C34 C35 121.1(10) . . ?
C33 C34 H34A 119.5 . . ?
C35 C34 H34A 119.5 . . ?
C34 C35 C30 118.9(10) . . ?
C34 C35 H35A 120.6 . . ?
C30 C35 H35A 120.6 . . ?
C37 C36 H36A 109.5 . . ?
C37 C36 H36B 109.5 . . ?
H36A C36 H36B 109.5 . . ?
C37 C36 H36C 109.5 . . ?
H36A C36 H36C 109.5 . . ?
H36B C36 H36C 109.5 . . ?
C38 C37 C42 119.3(10) . . ?
C38 C37 C36 118.6(13) . . ?
C42 C37 C36 122.1(13) . . ?
C37 C38 C39 120.9(10) . . ?
C37 C38 H38A 119.6 . . ?
C39 C38 H38A 119.6 . . ?
C40 C39 C38 120.6(10) . . ?
C40 C39 H39A 119.7 . . ?
C38 C39 H39A 119.7 . . ?
C39 C40 C41 118.2(9) . . ?
C39 C40 S2 119.7(7) . . ?
C41 C40 S2 122.0(7) . . ?
C42 C41 C40 120.7(10) . . ?
C42 C41 H41A 119.7 . . ?
C40 C41 H41A 119.7 . . ?
C37 C42 C41 120.3(11) . . ?
C37 C42 H42A 119.8 . . ?
C41 C42 H42A 119.8 . . ?
C44 C43 H43A 109.5 . . ?
C44 C43 H43B 109.5 . . ?
H43A C43 H43B 109.5 . . ?
C44 C43 H43C 109.5 . . ?
H43A C43 H43C 109.5 . . ?
H43B C43 H43C 109.5 . . ?
C49 C44 C45 118.2(10) . . ?
C49 C44 C43 121.8(10) . . ?
C45 C44 C43 119.9(11) . . ?
C46 C45 C44 120.7(10) . . ?
C46 C45 H45A 119.6 . . ?
C44 C45 H45A 119.6 . . ?
C47 C46 C45 120.1(9) . . ?
C47 C46 H46A 120.0 . . ?
C45 C46 H46A 120.0 . . ?
C46 C47 C48 119.4(9) . . ?
C46 C47 S1 119.4(7) . . ?
C48 C47 S1 121.1(8) . . ?
C49 C48 C47 120.1(9) . . ?
C49 C48 H48A 120.0 . . ?
C47 C48 H48A 120.0 . . ?
C44 C49 C48 121.5(9) . . ?
C44 C49 H49A 119.2 . . ?
C48 C49 H49A 119.2 . . ?
Cl2 C50 Cl1 111.0(6) . . ?
Cl2 C50 Cl3 110.0(6) . . ?
Cl1 C50 Cl3 111.3(6) . . ?
Cl2 C50 H50A 108.2 . . ?
Cl1 C50 H50A 108.2 . . ?
Cl3 C50 H50A 108.2 . . ?

loop_
_geom_bond_atom_site_label_1
_geom_bond_atom_site_label_2
_geom_bond_distance
_geom_bond_site_symmetry_2
_geom_bond_publ_flag
Ag1 N1 2.293(6) 3_556 ?
Ag1 O5 2.349(6) . ?
Ag1 P2 2.353(2) . ?
Ag1 O5 2.501(5) 3_656 ?
Ag2 O3 2.347(7) . ?
Ag2 O1 2.351(8) 3_557 ?
Ag2 P1 2.353(2) . ?
Cl1 C50 1.736(11) . ?
Cl2 C50 1.726(10) . ?
Cl3 C50 1.766(11) . ?
S1 O2 1.448(7) . ?
S1 O1 1.464(8) . ?
S1 O3 1.466(7) . ?
S1 C47 1.771(9) . ?
S2 O4 1.437(6) . ?
S2 O6 1.445(6) . ?
S2 O5 1.473(6) . ?
S2 C40 1.753(9) . ?
P1 C18 1.822(8) . ?
P1 C8 1.824(8) . ?
P1 C12 1.828(9) . ?
P2 C24 1.821(8) . ?
P2 C30 1.823(8) . ?
P2 C10 1.825(7) . ?
O1 Ag2 2.351(8) 3_557 ?
O5 Ag1 2.501(5) 3_656 ?
N1 C5 1.324(10) . ?
N1 C1 1.352(10) . ?
N1 Ag1 2.293(6) 3_556 ?
C1 C2 1.390(11) . ?
C1 H1A 0.9500 . ?
C2 C3 1.401(11) . ?
C2 H2A 0.9500 . ?
C3 C4 1.388(11) . ?
C3 C6 1.493(10) . ?
C4 C5 1.376(10) . ?
C4 H4A 0.9500 . ?
C5 H5A 0.9500 . ?
C6 C11 1.387(10) . ?
C6 C7 1.399(11) . ?
C7 C8 1.389(10) . ?
C7 H7A 0.9500 . ?
C8 C9 1.375(11) . ?
C9 C10 1.406(11) . ?
C9 H9A 0.9500 . ?
C10 C11 1.405(10) . ?
C11 H11A 0.9500 . ?
C12 C17 1.363(12) . ?
C12 C13 1.420(13) . ?
C13 C14 1.384(13) . ?
C13 H13A 0.9500 . ?
C14 C15 1.372(14) . ?
C14 H14A 0.9500 . ?
C15 C16 1.372(15) . ?
C15 H15A 0.9500 . ?
C16 C17 1.395(13) . ?
C16 H16A 0.9500 . ?
C17 H17A 0.9500 . ?
C18 C23 1.384(13) . ?
C18 C19 1.394(13) . ?
C19 C20 1.396(13) . ?
C19 H19A 0.9500 . ?
C20 C21 1.375(15) . ?
C20 H20A 0.9500 . ?
C21 C22 1.377(16) . ?
C21 H21A 0.9500 . ?
C22 C23 1.375(13) . ?
C22 H22A 0.9500 . ?
C23 H23A 0.9500 . ?
C24 C25 1.378(12) . ?
C24 C29 1.400(12) . ?
C25 C26 1.401(13) . ?
C25 H25A 0.9500 . ?
C26 C27 1.374(14) . ?
C26 H26A 0.9500 . ?
C27 C28 1.359(14) . ?
C27 H27A 0.9500 . ?
C28 C29 1.388(12) . ?
C28 H28A 0.9500 . ?
C29 H29A 0.9500 . ?
C30 C31 1.384(11) . ?
C30 C35 1.399(12) . ?
C31 C32 1.404(12) . ?
C31 H31A 0.9500 . ?
C32 C33 1.380(15) . ?
C32 H32A 0.9500 . ?
C33 C34 1.370(15) . ?
C33 H33A 0.9500 . ?
C34 C35 1.389(14) . ?
C34 H34A 0.9500 . ?
C35 H35A 0.9500 . ?
C36 C37 1.547(16) . ?
C36 H36A 0.9800 . ?
C36 H36B 0.9800 . ?
C36 H36C 0.9800 . ?
C37 C38 1.362(17) . ?
C37 C42 1.380(18) . ?
C38 C39 1.388(14) . ?
C38 H38A 0.9500 . ?
C39 C40 1.387(12) . ?
C39 H39A 0.9500 . ?
C40 C41 1.388(12) . ?
C41 C42 1.387(15) . ?
C41 H41A 0.9500 . ?
C42 H42A 0.9500 . ?
C43 C44 1.512(15) . ?
C43 H43A 0.9800 . ?
C43 H43B 0.9800 . ?
C43 H43C 0.9800 . ?
C44 C49 1.375(15) . ?
C44 C45 1.400(14) . ?
C45 C46 1.390(14) . ?
C45 H45A 0.9500 . ?
C46 C47 1.382(13) . ?
C46 H46A 0.9500 . ?
C47 C48 1.388(13) . ?
C48 C49 1.382(14) . ?
C48 H48A 0.9500 . ?
C49 H49A 0.9500 . ?
C50 H50A 1.0000 . ?
